data_5910215
loop_
_publ_author_name
'Wyckoff, R. W. G.'

_publ_section_title
;
Page 37 & 38 from the Structure of Crystals, vol. 3 by Wyckoff R W G. 
published by Interscience Publishers, Inc. in 1951 
;
_journal_name_full 'The Structure of Crystals'
_journal_page_first 37
_journal_page_last 38
_journal_volume 3
_journal_year 1951
_chemical_formula_structural CuCrO4
_chemical_formula_sum 'Cr Cu O4'
_space_group_IT_number 63
_symmetry_cell_setting orthorhombic
_symmetry_Int_Tables_number 63
_symmetry_space_group_name_Hall '-C 2c 2'
_symmetry_space_group_name_H-M 'C m c m'
_audit_creation_date 2006-02-07
_audit_creation_method
;
Page 37 & 38 from the Structure of Crystals, vol. 3 by Wyckoff R W G. 
published by Interscience Publishers, Inc. in 1951 
;
_audit_update_record 'created by Girish Upreti, Portland State University'
_cell_angle_alpha 90
_cell_angle_beta 90
_cell_angle_gamma 90
_cell_length_a 5.426
_cell_length_b 8.925
_cell_length_c 5.878
_cell_volume 284.654
_cod_original_formula_sum 'Cu Cr O4'
_cod_database_code 5910215

loop_
_symmetry_equiv_pos_as_xyz
x,y,z
x,-y,-z
-x,y,-z+1/2
-x,-y,z+1/2
-x,-y,-z
-x,y,z
x,-y,z+1/2
x,y,-z+1/2
x+1/2,y+1/2,z
x+1/2,-y+1/2,-z
-x+1/2,y+1/2,-z+1/2
-x+1/2,-y+1/2,z+1/2
-x+1/2,-y+1/2,-z
-x+1/2,y+1/2,z
x+1/2,-y+1/2,z+1/2
x+1/2,y+1/2,-z+1/2

loop_
_atom_site_fract_x
_atom_site_fract_y
_atom_site_fract_z
_atom_site_label
0.00000 0.36000 0.25000 Cu1
0.50000 0.86000 0.25000 Cu2
0.00000 -0.36000 -0.25000 Cu3
-0.50000 -0.86000 -0.25000 Cu4
0.00000 0.35300 0.25000 Cr1
0.50000 0.85300 0.25000 Cr2
0.00000 -0.35300 -0.25000 Cr3
0.50000 -0.85300 -0.25000 Cr4
0.00000 0.24000 0.03000 O1
0.00000 0.24000 0.47000 O2
0.50000 0.74000 0.03000 O3
0.50000 0.74000 0.47000 O4
0.00000 -0.24000 -0.03000 O5
0.00000 -0.24000 -0.47000 O6
-0.50000 -0.74000 -0.03000 O7
-0.50000 -0.74000 -0.47000 O8
0.26000 -0.02500 0.25000 O9
-0.26000 -0.02500 0.25000 O10
0.76000 0.47500 0.25000 O11
0.24000 0.47500 0.25000 O12
-0.26000 0.02500 -0.25000 O13
0.26000 0.02500 -0.25000 O14
-0.76000 -0.47500 -0.25000 O15
-0.24000 -0.47500 -0.25000 O16
